data_2103837
loop_
_publ_author_name
'Bowes, Katharine F.'
'Ferguson, George'
'Lough, Alan J.'
'Glidewell, Christopher'

_publ_section_title
;
 Salts of maleic and fumaric acids with organic polyamines: comparison
 of isomeric acids as building blocks in supramolecular chemistry
;
_journal_issue 1
_journal_name_full 'Acta Crystallographica Section B'
_journal_page_first 100
_journal_page_last 117
_journal_paper_doi 10.1107/S0108768102020219
_journal_volume 59
_journal_year 2003
_chemical_formula_moiety 'C6 H13.57 N2,  C4 H2.43 O4'
_chemical_formula_sum 'C10 H16 N2 O4'
_chemical_formula_weight 228.25
_chemical_name_systematic
;
1,4-Diazabicyclo[2.2.2]octane--fumaric acid (1/1)
;
_space_group_IT_number 14
_symmetry_cell_setting monoclinic
_symmetry_space_group_name_Hall '-P 2ybc'
_symmetry_space_group_name_H-M 'P 1 21/c 1'
_atom_sites_solution_hydrogens geomk
_atom_sites_solution_primary direct
_atom_sites_solution_secondary difmap
_cell_angle_alpha 90.00
_cell_angle_beta 100.0697(15)
_cell_angle_gamma 90.00
_cell_formula_units_Z 4
_cell_length_a 9.6845(2)
_cell_length_b 8.8805(2)
_cell_length_c 12.5886(2)
_cell_measurement_reflns_used 8844
_cell_measurement_temperature 150.0(10)
_cell_measurement_theta_max 27.49
_cell_measurement_theta_min 2.82
_cell_volume 1065.98(4)
_computing_cell_refinement 'DENZO-SMN (Otwinowski & Minor, 1997)'
_computing_data_collection 'Kappa-CCD server software (Nonius, 1997)'
_computing_data_reduction 'DENZO-SMN (Otwinowski & Minor, 1997)'
_computing_molecular_graphics 'PLATON (Spek, 2002)'
_computing_publication_material 'SHELXL-97 (Sheldrick, 1997a) and PRPKAPPA (Ferguson, 1999)'
_computing_structure_refinement 'SHELXL-97 (Sheldrick, 1997a)'
_computing_structure_solution 'SHELXS-97 (Sheldrick, 1997b)'
_diffrn_ambient_temperature 150.0(10)
_diffrn_measured_fraction_theta_full 0.994
_diffrn_measured_fraction_theta_max 0.994
_diffrn_measurement_device_type Kappa-CCD
_diffrn_measurement_method '\f scans, and \w scans with \k offsets'
_diffrn_radiation_monochromator graphite
_diffrn_radiation_source 'fine-focus sealed X-ray tube'
_diffrn_radiation_type 'Mo K\a'
_diffrn_radiation_wavelength 0.71073
_diffrn_reflns_av_R_equivalents 0.071
_diffrn_reflns_av_sigmaI/netI 0.0556
_diffrn_reflns_limit_h_max 12
_diffrn_reflns_limit_h_min -12
_diffrn_reflns_limit_k_max 11
_diffrn_reflns_limit_k_min -10
_diffrn_reflns_limit_l_max 16
_diffrn_reflns_limit_l_min -16
_diffrn_reflns_number 9143
_diffrn_reflns_theta_full 27.49
_diffrn_reflns_theta_max 27.49
_diffrn_reflns_theta_min 2.82
_diffrn_standards_decay_% 0
_exptl_absorpt_coefficient_mu 0.110
_exptl_absorpt_correction_T_max 0.982
_exptl_absorpt_correction_T_min 0.966
_exptl_absorpt_correction_type multi-scan
_exptl_absorpt_process_details 'DENZO-SMN (Otwinowski & Minor, 1997)'
_exptl_crystal_colour colourless
_exptl_crystal_density_diffrn 1.422
_exptl_crystal_density_method 'not measured'
_exptl_crystal_description needle
_exptl_crystal_F_000 488
_exptl_crystal_size_max 0.32
_exptl_crystal_size_mid 0.20
_exptl_crystal_size_min 0.16
_refine_diff_density_max 0.257
_refine_diff_density_min -0.308
_refine_ls_extinction_method none
_refine_ls_goodness_of_fit_ref 1.047
_refine_ls_hydrogen_treatment constr
_refine_ls_matrix_type full
_refine_ls_number_parameters 147
_refine_ls_number_reflns 2430
_refine_ls_number_restraints 0
_refine_ls_restrained_S_all 1.047
_refine_ls_R_factor_all 0.0550
_refine_ls_R_factor_gt 0.0440
_refine_ls_shift/su_max 0.000
_refine_ls_shift/su_mean 0.000
_refine_ls_structure_factor_coef Fsqd
_refine_ls_weighting_details 'w=1/[\s^2^(Fo^2^)+(0.0622P)^2^+0.2854P] where P=(Fo^2^+2Fc^2^)/3'
_refine_ls_weighting_scheme calc
_refine_ls_wR_factor_gt 0.1148
_refine_ls_wR_factor_ref 0.1235
_reflns_number_gt 2007
_reflns_number_total 2430
_reflns_threshold_expression >2\s(I)
_cod_data_source_file na0143.cif
_cod_data_source_block VI
_cod_depositor_comments
;
The following automatic conversions were performed:
'_exptl_absorpt_correction_type' value 'Multi-scan' changed to
'multi-scan' according to
'/home/saulius/struct/CIF-dictionaries/cif_core.dic' dictionary named
'cif_core.dic' version 2.4.1 from 2010-06-29.

Automatic conversion script
Id: cif_fix_enum 1527 2010-12-29 10:47:43Z saulius 

The following automatic conversions were performed:

'_exptl_absorpt_correction_type' value 'Multi-scan' changed to
'multi-scan' according to
/home/saulius/struct/CIF-dictionaries/cif_core.dic dictionary named
'cif_core.dic' version 2.4.1 from 2010-06-29.

Automatic conversion script
Id: cif_fix_values 1715 2011-07-08 13:25:40Z adriana 
;
_cod_original_sg_symbol_H-M 'P 21/c'
_cod_database_code 2103837
_cod_database_fobs_code 2103837

loop_
_symmetry_equiv_pos_as_xyz
'x, y, z'
'-x, y+1/2, -z+1/2'
'-x, -y, -z'
'x, -y-1/2, z-1/2'

loop_
_atom_site_label
_atom_site_fract_x
_atom_site_fract_y
_atom_site_fract_z
_atom_site_U_iso_or_equiv
_atom_site_adp_type
_atom_site_calc_flag
_atom_site_refinement_flags
_atom_site_occupancy
_atom_site_type_symbol
O1 0.46107(10) 0.40974(12) 0.37492(8) 0.0272(3) Uani d . 1 O
O2 0.53991(10) 0.20226(12) 0.46644(8) 0.0250(3) Uani d . 1 O
O3 0.07440(11) 0.28810(12) 0.58980(9) 0.0303(3) Uani d . 1 O
O4 0.12888(11) 0.04816(13) 0.62980(9) 0.0360(3) Uani d . 1 O
C1 0.45090(13) 0.30099(15) 0.44140(10) 0.0198(3) Uani d . 1 C
C2 0.31756(14) 0.30010(15) 0.48718(10) 0.0213(3) Uani d . 1 C
C3 0.28669(13) 0.18717(16) 0.54742(10) 0.0213(3) Uani d . 1 C
C4 0.15360(14) 0.17223(16) 0.59276(10) 0.0219(3) Uani d . 1 C
N1 0.67499(11) 0.35705(12) 0.28672(8) 0.0193(3) Uani d . 1 N
N2 0.87017(11) 0.28625(13) 0.18768(9) 0.0199(3) Uani d . 1 N
C11 0.80881(14) 0.34589(17) 0.36487(10) 0.0241(3) Uani d . 1 C
C12 0.68855(14) 0.47423(16) 0.20498(11) 0.0248(3) Uani d . 1 C
C13 0.64355(14) 0.20880(15) 0.23268(11) 0.0218(3) Uani d . 1 C
C21 0.92824(14) 0.30622(17) 0.30466(11) 0.0252(3) Uani d . 1 C
C22 0.80454(14) 0.42896(15) 0.14247(11) 0.0230(3) Uani d . 1 C
C23 0.76288(13) 0.16425(15) 0.17339(10) 0.0215(3) Uani d . 1 C
H1A 0.5308 0.3950 0.3448 0.041 Uiso calc PR 0.43(3) H
H2A 0.2542 0.3822 0.4726 0.026 Uiso calc R 1 H
H3 0.3541 0.1091 0.5634 0.026 Uiso calc R 1 H
H1 0.6028 0.3830 0.3232 0.023 Uiso calc PR 0.57(3) H
H2 0.9424 0.2604 0.1512 0.024 Uiso calc R 1 H
H11A 0.8006 0.2673 0.4192 0.029 Uiso calc R 1 H
H11B 0.8290 0.4430 0.4030 0.029 Uiso calc R 1 H
H12A 0.7118 0.5723 0.2411 0.030 Uiso calc R 1 H
H12B 0.5985 0.4851 0.1545 0.030 Uiso calc R 1 H
H13A 0.5544 0.2152 0.1806 0.026 Uiso calc R 1 H
H13B 0.6328 0.1312 0.2871 0.026 Uiso calc R 1 H
H21A 0.9990 0.3878 0.3141 0.030 Uiso calc R 1 H
H21B 0.9746 0.2121 0.3343 0.030 Uiso calc R 1 H
H22A 0.7643 0.4152 0.0652 0.028 Uiso calc R 1 H
H22B 0.8762 0.5094 0.1484 0.028 Uiso calc R 1 H
H23A 0.8058 0.0685 0.2030 0.026 Uiso calc R 1 H
H23B 0.7258 0.1495 0.0957 0.026 Uiso calc R 1 H

loop_
_atom_site_aniso_label
_atom_site_aniso_U_11
_atom_site_aniso_U_22
_atom_site_aniso_U_33
_atom_site_aniso_U_12
_atom_site_aniso_U_13
_atom_site_aniso_U_23
O1 0.0278(5) 0.0252(6) 0.0333(5) 0.0058(4) 0.0180(4) 0.0082(4)
O2 0.0213(5) 0.0276(6) 0.0275(5) 0.0047(4) 0.0080(4) 0.0049(4)
O3 0.0279(5) 0.0238(6) 0.0443(6) 0.0014(4) 0.0207(5) 0.0038(4)
O4 0.0291(6) 0.0307(6) 0.0520(7) 0.0035(5) 0.0178(5) 0.0180(5)
C1 0.0195(6) 0.0217(7) 0.0193(6) -0.0014(5) 0.0063(5) -0.0019(5)
C2 0.0189(6) 0.0220(7) 0.0243(6) 0.0005(5) 0.0077(5) -0.0010(5)
C3 0.0178(6) 0.0241(7) 0.0227(6) -0.0009(5) 0.0056(5) -0.0015(5)
C4 0.0192(6) 0.0255(7) 0.0219(6) -0.0021(5) 0.0065(5) 0.0018(5)
N1 0.0191(5) 0.0189(6) 0.0215(5) 0.0005(4) 0.0078(4) 0.0005(4)
N2 0.0195(5) 0.0195(6) 0.0226(5) 0.0006(4) 0.0087(4) 0.0005(4)
C11 0.0227(7) 0.0299(8) 0.0203(6) -0.0021(6) 0.0058(5) -0.0025(5)
C12 0.0262(7) 0.0205(7) 0.0306(7) 0.0057(5) 0.0130(5) 0.0064(5)
C13 0.0209(6) 0.0214(7) 0.0243(6) -0.0040(5) 0.0075(5) -0.0035(5)
C21 0.0192(6) 0.0319(8) 0.0242(7) 0.0020(5) 0.0029(5) -0.0018(5)
C22 0.0257(7) 0.0191(7) 0.0270(6) 0.0015(5) 0.0122(5) 0.0045(5)
C23 0.0228(6) 0.0185(7) 0.0250(6) -0.0013(5) 0.0091(5) -0.0017(5)

loop_
_atom_type_symbol
_atom_type_description
_atom_type_scat_dispersion_real
_atom_type_scat_dispersion_imag
_atom_type_scat_source
C C 0.0033 0.0016 'International Tables Vol C Tables 4.2.6.8 and 6.1.1.4'
H H 0.0000 0.0000 'International Tables Vol C Tables 4.2.6.8 and 6.1.1.4'
N N 0.0061 0.0033 'International Tables Vol C Tables 4.2.6.8 and 6.1.1.4'
O O 0.0106 0.0060 'International Tables Vol C Tables 4.2.6.8 and 6.1.1.4'

loop_
_geom_angle_atom_site_label_1
_geom_angle_atom_site_label_2
_geom_angle_atom_site_label_3
_geom_angle
_geom_angle_publ_flag
C1 O1 H1A 109.5 no
O2 C1 O1 124.64(12) no
O2 C1 C2 120.53(12) no
O1 C1 C2 114.82(11) no
C3 C2 C1 121.28(12) no
C3 C2 H2A 119.4 no
C1 C2 H2A 119.4 no
C2 C3 C4 125.39(12) no
C2 C3 H3 117.3 no
C4 C3 H3 117.3 no
O4 C4 O3 124.95(12) no
O4 C4 C3 117.21(12) no
O3 C4 C3 117.84(12) no
C12 N1 C11 109.43(10) no
C12 N1 C13 109.80(10) no
C11 N1 C13 109.17(10) no
C12 N1 H1 109.5 no
C11 N1 H1 109.5 no
C13 N1 H1 109.5 no
C22 N2 C23 109.35(10) no
C22 N2 C21 109.81(11) no
C23 N2 C21 109.88(10) no
C22 N2 H2 109.3 no
C23 N2 H2 109.3 no
C21 N2 H2 109.3 no
N1 C11 C21 109.54(10) no
N1 C11 H11A 109.8 no
C21 C11 H11A 109.8 no
N1 C11 H11B 109.8 no
C21 C11 H11B 109.8 no
H11A C11 H11B 108.2 no
N1 C12 C22 109.47(11) no
N1 C12 H12A 109.8 no
C22 C12 H12A 109.8 no
N1 C12 H12B 109.8 no
C22 C12 H12B 109.8 no
H12A C12 H12B 108.2 no
N1 C13 C23 109.84(10) no
N1 C13 H13A 109.7 no
C23 C13 H13A 109.7 no
N1 C13 H13B 109.7 no
C23 C13 H13B 109.7 no
H13A C13 H13B 108.2 no
N2 C21 C11 109.20(10) no
N2 C21 H21A 109.8 no
C11 C21 H21A 109.8 no
N2 C21 H21B 109.8 no
C11 C21 H21B 109.8 no
H21A C21 H21B 108.3 no
N2 C22 C12 109.25(10) no
N2 C22 H22A 109.8 no
C12 C22 H22A 109.8 no
N2 C22 H22B 109.8 no
C12 C22 H22B 109.8 no
H22A C22 H22B 108.3 no
N2 C23 C13 108.82(10) no
N2 C23 H23A 109.9 no
C13 C23 H23A 109.9 no
N2 C23 H23B 109.9 no
C13 C23 H23B 109.9 no
H23A C23 H23B 108.3 no

loop_
_geom_bond_atom_site_label_1
_geom_bond_atom_site_label_2
_geom_bond_distance
_geom_bond_publ_flag
O1 C1 1.2929(16) no
O1 H1A 0.84 no
O2 C1 1.2313(16) no
O3 C4 1.2800(17) no
O4 C4 1.2360(17) no
C1 C2 1.5033(17) no
C2 C3 1.3226(19) no
C2 H2A 0.95 no
C3 C4 1.5039(17) no
C3 H3 0.95 no
N1 C12 1.4853(17) no
N1 C11 1.4870(17) no
N1 C13 1.4887(17) no
N1 H1 0.93 no
N2 C22 1.4858(17) no
N2 C23 1.4901(17) no
N2 C21 1.4923(16) no
N2 H2 0.93 no
C11 C21 1.5307(18) no
C11 H11A 0.99 no
C11 H11B 0.99 no
C12 C22 1.5336(17) no
C12 H12A 0.99 no
C12 H12B 0.99 no
C13 C23 1.5332(17) no
C13 H13A 0.99 no
C13 H13B 0.99 no
C21 H21A 0.99 no
C21 H21B 0.99 no
C22 H22A 0.99 no
C22 H22B 0.99 no
C23 H23A 0.99 no
C23 H23B 0.99 no

loop_
_geom_hbond_atom_site_label_D
_geom_hbond_atom_site_label_H
_geom_hbond_atom_site_label_A
_geom_hbond_site_symmetry_A
_geom_hbond_distance_DH
_geom_hbond_distance_HA
_geom_hbond_distance_DA
_geom_hbond_angle_DHA
_geom_hbond_publ_flag
N1 H1 O1 . 0.93 1.64 2.559(2) 171 y
O1 H1A N1 . 0.84 1.72 2.559(2) 177 y
N2 H2 O3 4_665 0.93 1.66 2.592(2) 178 y
C23 H23A O4 3_656 0.99 2.33 3.144(2) 139 y

loop_
_geom_torsion_atom_site_label_1
_geom_torsion_atom_site_label_2
_geom_torsion_atom_site_label_3
_geom_torsion_atom_site_label_4
_geom_torsion
_geom_torsion_publ_flag
N1 C11 C21 N2 -2.1(2) no
N1 C12 C22 N2 -2.7(2) no
N1 C13 C23 N2 -1.1(2) no
O1 C1 C2 C3 173.0(2) no
O2 C1 C2 C3 -6.1(2) no
O3 C4 C3 C2 -13.1(2) no
O4 C4 C3 C2 166.7(2) no
